data_7219874
loop_
_publ_author_name
'Zhang, Sheng'
'Liu, Xiangyu'
'Yang, Qi'
'Wei, Qing'
'Xie, Gang'
'Chen, Sanping'

_publ_section_title
;
 Mixed-metal--organic frameworks (M&#x2032;MOFs) from 1D to 3D based on
 the &#x201C;organic&#x201D; connectivity and the inorganic connectivity:
 syntheses, structures and magnetic properties
;
_journal_issue 17
_journal_name_full CrystEngComm
_journal_page_first 3312
_journal_paper_doi 10.1039/C5CE00126A
_journal_volume 17
_journal_year 2015
_chemical_formula_sum 'C12 H10 Ba2 Cl Cu N4 O11'
_chemical_formula_weight 759.91
_chemical_name_systematic
; 
 ? 
;
_space_group_IT_number 15
_symmetry_cell_setting monoclinic
_symmetry_space_group_name_Hall '-C 2yc'
_symmetry_space_group_name_H-M 'C 1 2/c 1'
_atom_sites_solution_hydrogens geom
_atom_sites_solution_primary direct
_atom_sites_solution_secondary difmap
_audit_creation_method SHELXL-97
_audit_update_record
;
2015-03-10 deposited with the CCDC.
2015-03-11 downloaded from the CCDC.
;
_cell_angle_alpha 90.00
_cell_angle_beta 91.771(6)
_cell_angle_gamma 90.00
_cell_formula_units_Z 4
_cell_length_a 18.685(8)
_cell_length_b 11.722(5)
_cell_length_c 9.244(4)
_cell_measurement_reflns_used 3524
_cell_measurement_temperature 296(2)
_cell_measurement_theta_max 25.10
_cell_measurement_theta_min 1.96
_cell_volume 2023.7(15)
_computing_structure_refinement 'SHELXL-97 (Sheldrick, 1997)'
_computing_structure_solution 'SHELXS-97 (Sheldrick, 1990)'
_diffrn_ambient_temperature 296(2)
_diffrn_measured_fraction_theta_full 0.949
_diffrn_measured_fraction_theta_max 0.949
_diffrn_radiation_monochromator graphite
_diffrn_radiation_source 'fine-focus sealed tube'
_diffrn_radiation_type MoK\a
_diffrn_radiation_wavelength 0.71073
_diffrn_reflns_av_R_equivalents 0.0000
_diffrn_reflns_av_sigmaI/netI 0.0464
_diffrn_reflns_limit_h_max 22
_diffrn_reflns_limit_h_min -21
_diffrn_reflns_limit_k_max 13
_diffrn_reflns_limit_k_min -13
_diffrn_reflns_limit_l_max 10
_diffrn_reflns_limit_l_min -7
_diffrn_reflns_number 1684
_diffrn_reflns_theta_full 24.99
_diffrn_reflns_theta_max 24.99
_diffrn_reflns_theta_min 2.05
_exptl_absorpt_coefficient_mu 5.087
_exptl_absorpt_correction_T_max 0.9019
_exptl_absorpt_correction_T_min 0.7973
_exptl_absorpt_correction_type multi-scan
_exptl_absorpt_process_details SADABS
_exptl_crystal_colour blue
_exptl_crystal_density_diffrn 2.494
_exptl_crystal_density_method 'not measured'
_exptl_crystal_description block
_exptl_crystal_F_000 1424
_exptl_crystal_size_max 0.27
_exptl_crystal_size_mid 0.19
_exptl_crystal_size_min 0.12
_refine_diff_density_max 0.455
_refine_diff_density_min -2.502
_refine_diff_density_rms 0.392
_refine_ls_extinction_method none
_refine_ls_goodness_of_fit_ref 1.068
_refine_ls_hydrogen_treatment constr
_refine_ls_matrix_type full
_refine_ls_number_parameters 145
_refine_ls_number_reflns 1684
_refine_ls_number_restraints 0
_refine_ls_restrained_S_all 1.068
_refine_ls_R_factor_all 0.0701
_refine_ls_R_factor_gt 0.0684
_refine_ls_shift/su_max 0.028
_refine_ls_shift/su_mean 0.004
_refine_ls_structure_factor_coef Fsqd
_refine_ls_weighting_details 'calc w=1/[\s^2^(Fo^2^)+(0.2200P)^2^+0.0055P] where P=(Fo^2^+2Fc^2^)/3'
_refine_ls_weighting_scheme calc
_refine_ls_wR_factor_gt 0.2401
_refine_ls_wR_factor_ref 0.2451
_reflns_number_gt 1591
_reflns_number_total 1684
_reflns_threshold_expression >2sigma(I)
_cod_data_source_file c5ce00126a2.cif
_cod_data_source_block 10
_cod_depositor_comments 'Adding full bibliography for 7219869--7219878.cif.'
_cod_original_cell_volume 2023.8(14)
_cod_original_sg_symbol_H-M C2/c
_cod_database_code 7219874

loop_
_symmetry_equiv_pos_as_xyz
'x, y, z'
'-x, y, -z+1/2'
'x+1/2, y+1/2, z'
'-x+1/2, y+1/2, -z+1/2'
'-x, -y, -z'
'x, -y, z-1/2'
'-x+1/2, -y+1/2, -z'
'x+1/2, -y+1/2, z-1/2'

loop_
_atom_site_label
_atom_site_type_symbol
_atom_site_fract_x
_atom_site_fract_y
_atom_site_fract_z
_atom_site_U_iso_or_equiv
_atom_site_adp_type
_atom_site_occupancy
_atom_site_symmetry_multiplicity
_atom_site_calc_flag
_atom_site_refinement_flags
Ba1 Ba 0.47790(3) 0.69163(5) 0.50773(6) 0.0243(5) Uani 1 1 d .
Cu1 Cu 0.7500 0.7500 0.5000 0.0326(6) Uani 1 2 d S
O5 O 0.3262(4) 0.7837(8) 0.5107(10) 0.038(2) Uani 1 1 d .
O6 O 0.5000 0.8800(7) 0.7500 0.017(2) Uani 1 2 d S
O2 O 0.5737(4) 0.6639(8) 0.2814(8) 0.0270(15) Uani 1 1 d .
C5 C 0.6340(6) 0.6706(9) 0.3423(10) 0.023(2) Uani 1 1 d .
C3 C 0.6851(5) 0.4943(9) 0.2171(11) 0.022(2) Uani 1 1 d .
O1 O 0.6495(4) 0.7437(6) 0.4415(7) 0.0234(15) Uani 1 1 d .
N1 N 0.7582(5) 0.6239(8) 0.3553(10) 0.031(2) Uani 1 1 d .
C4 C 0.6928(5) 0.5920(9) 0.3002(11) 0.024(2) Uani 1 1 d .
N2 N 0.7443(5) 0.4296(8) 0.1847(11) 0.033(2) Uani 1 1 d .
C2 C 0.8092(7) 0.4657(11) 0.2346(16) 0.043(3) Uani 1 1 d .
H5 H 0.8504 0.4277 0.2076 0.052 Uiso 1 1 calc R
C6 C 0.6135(5) 0.4501(8) 0.1644(11) 0.025(2) Uani 1 1 d .
O4 O 0.5876(4) 0.4897(7) 0.0429(8) 0.0339(17) Uani 1 1 d .
O3 O 0.5844(5) 0.3756(8) 0.2366(8) 0.044(2) Uani 1 1 d .
Cl1 Cl 0.5000 0.9098(9) 0.2500 0.125(4) Uani 1 2 d S
H1 H 0.3342 0.7607 0.4201 0.150 Uiso 1 1 d R
H2 H 0.3581 0.8149 0.5597 0.150 Uiso 1 1 d R
H4 H 0.5231 0.8990 0.8279 0.150 Uiso 1 1 d R
C1 C 0.8144(6) 0.5611(11) 0.3278(14) 0.041(3) Uani 1 1 d .
H1A H 0.8586 0.5798 0.3706 0.049 Uiso 1 1 calc R

loop_
_atom_site_aniso_label
_atom_site_aniso_U_11
_atom_site_aniso_U_22
_atom_site_aniso_U_33
_atom_site_aniso_U_23
_atom_site_aniso_U_13
_atom_site_aniso_U_12
Ba1 0.0187(6) 0.0255(6) 0.0287(7) -0.00165(19) -0.0016(4) 0.00210(17)
Cu1 0.0103(10) 0.0445(13) 0.0427(12) -0.0241(9) -0.0029(8) -0.0006(7)
O5 0.011(4) 0.046(5) 0.057(5) -0.004(4) 0.013(4) 0.001(3)
O6 0.029(6) 0.005(4) 0.017(4) 0.000 0.007(4) 0.000
O2 0.012(3) 0.041(4) 0.027(4) -0.004(3) -0.007(3) -0.002(3)
C5 0.032(6) 0.021(4) 0.017(5) -0.001(4) 0.010(4) -0.007(4)
C3 0.018(5) 0.024(5) 0.023(5) 0.005(4) -0.002(4) -0.006(5)
O1 0.017(3) 0.022(4) 0.031(4) -0.008(3) -0.002(3) -0.001(2)
N1 0.019(4) 0.034(5) 0.040(5) -0.014(4) 0.001(4) -0.001(3)
C4 0.018(5) 0.033(5) 0.021(5) -0.002(4) -0.003(4) 0.001(4)
N2 0.021(4) 0.040(6) 0.038(5) -0.013(4) -0.006(4) 0.002(4)
C2 0.026(6) 0.044(7) 0.059(8) -0.023(6) -0.003(6) 0.007(5)
C6 0.029(5) 0.022(5) 0.026(5) -0.008(4) 0.000(4) 0.004(4)
O4 0.029(4) 0.038(4) 0.034(5) -0.002(3) -0.016(3) 0.007(3)
O3 0.051(6) 0.047(5) 0.034(4) 0.010(4) -0.002(4) -0.028(4)
Cl1 0.102(7) 0.081(6) 0.193(11) 0.000 -0.002(7) 0.000
C1 0.023(6) 0.048(7) 0.051(7) -0.015(6) -0.004(5) 0.002(5)

loop_
_atom_type_symbol
_atom_type_description
_atom_type_scat_dispersion_real
_atom_type_scat_dispersion_imag
_atom_type_scat_source
C C 0.0033 0.0016 'International Tables Vol C Tables 4.2.6.8 and 6.1.1.4'
H H 0.0000 0.0000 'International Tables Vol C Tables 4.2.6.8 and 6.1.1.4'
N N 0.0061 0.0033 'International Tables Vol C Tables 4.2.6.8 and 6.1.1.4'
O O 0.0106 0.0060 'International Tables Vol C Tables 4.2.6.8 and 6.1.1.4'
Ba Ba -0.3244 2.2819 'International Tables Vol C Tables 4.2.6.8 and 6.1.1.4'
Cu Cu 0.3201 1.2651 'International Tables Vol C Tables 4.2.6.8 and 6.1.1.4'
Cl Cl 0.1484 0.1585 'International Tables Vol C Tables 4.2.6.8 and 6.1.1.4'

loop_
_geom_angle_atom_site_label_1
_geom_angle_atom_site_label_2
_geom_angle_atom_site_label_3
_geom_angle
_geom_angle_site_symmetry_1
_geom_angle_site_symmetry_3
O4 Ba1 O3 72.5(2) 2_655 5_666
O4 Ba1 O2 93.8(2) 2_655 .
O3 Ba1 O2 153.1(3) 5_666 .
O4 Ba1 O2 66.2(2) 2_655 2_655
O3 Ba1 O2 129.1(2) 5_666 2_655
O2 Ba1 O2 59.4(3) . 2_655
O4 Ba1 O4 72.5(2) 2_655 6_566
O3 Ba1 O4 90.6(3) 5_666 6_566
O2 Ba1 O4 62.9(2) . 6_566
O2 Ba1 O4 103.6(2) 2_655 6_566
O4 Ba1 O3 100.5(3) 2_655 6_566
O3 Ba1 O3 66.9(3) 5_666 6_566
O2 Ba1 O3 94.1(2) . 6_566
O2 Ba1 O3 147.6(2) 2_655 6_566
O4 Ba1 O3 44.3(2) 6_566 6_566
O4 Ba1 O5 83.9(2) 2_655 .
O3 Ba1 O5 71.2(3) 5_666 .
O2 Ba1 O5 131.6(2) . .
O2 Ba1 O5 76.0(2) 2_655 .
O4 Ba1 O5 153.8(2) 6_566 .
O3 Ba1 O5 134.0(2) 6_566 .
O4 Ba1 O6 141.58(18) 2_655 .
O3 Ba1 O6 69.2(2) 5_666 .
O2 Ba1 O6 122.33(17) . .
O2 Ba1 O6 141.4(2) 2_655 .
O4 Ba1 O6 110.38(17) 6_566 .
O3 Ba1 O6 67.06(19) 6_566 .
O5 Ba1 O6 81.19(19) . .
O4 Ba1 C6 88.4(2) 2_655 6_566
O3 Ba1 C6 79.7(3) 5_666 6_566
O2 Ba1 C6 76.8(2) . 6_566
O2 Ba1 C6 125.9(2) 2_655 6_566
O4 Ba1 C6 22.9(2) 6_566 6_566
O3 Ba1 C6 21.7(2) 6_566 6_566
O5 Ba1 C6 150.9(2) . 6_566
O6 Ba1 C6 87.7(2) . 6_566
O4 Ba1 Cl1 125.49(19) 2_655 .
O3 Ba1 Cl1 147.2(2) 5_666 .
O2 Ba1 Cl1 59.4(2) . .
O2 Ba1 Cl1 59.30(19) 2_655 .
O4 Ba1 Cl1 119.92(16) 6_566 .
O3 Ba1 Cl1 125.8(2) 6_566 .
O5 Ba1 Cl1 82.95(19) . .
O6 Ba1 Cl1 87.52(16) . .
C6 Ba1 Cl1 123.58(16) 6_566 .
O4 Ba1 Ba1 103.84(17) 2_655 2_656
O3 Ba1 Ba1 39.44(18) 5_666 2_656
O2 Ba1 Ba1 129.36(16) . 2_656
O2 Ba1 Ba1 168.42(16) 2_655 2_656
O4 Ba1 Ba1 77.71(15) 6_566 2_656
O3 Ba1 Ba1 36.55(15) 6_566 2_656
O5 Ba1 Ba1 97.63(18) . 2_656
O6 Ba1 Ba1 44.27(10) . 2_656
C6 Ba1 Ba1 57.03(17) 6_566 2_656
Cl1 Ba1 Ba1 130.25(11) . 2_656
O4 Ba1 Ba1 38.20(15) 2_655 5_666
O3 Ba1 Ba1 80.1(2) 5_666 5_666
O2 Ba1 Ba1 75.14(18) . 5_666
O2 Ba1 Ba1 85.09(18) 2_655 5_666
O4 Ba1 Ba1 34.27(14) 6_566 5_666
O3 Ba1 Ba1 69.10(18) 6_566 5_666
O5 Ba1 Ba1 121.30(18) . 5_666
O6 Ba1 Ba1 133.51(10) . 5_666
C6 Ba1 Ba1 52.14(18) 6_566 5_666
Cl1 Ba1 Ba1 131.78(12) . 5_666
Ba1 Ba1 Ba1 90.189(15) 2_656 5_666
O1 Cu1 O1 180 7_666 .
O1 Cu1 N1 96.9(3) 7_666 .
O1 Cu1 N1 83.1(3) . .
O1 Cu1 N1 83.1(3) 7_666 7_666
O1 Cu1 N1 96.9(3) . 7_666
N1 Cu1 N1 180 . 7_666
Ba1 O6 Ba1 91.5(2) . 2_656
C5 O2 Ba1 104.1(6) . .
C5 O2 Ba1 134.1(6) . 2_655
Ba1 O2 Ba1 118.8(3) . 2_655
O2 C5 O1 123.2(10) . .
O2 C5 C4 120.3(9) . .
O1 C5 C4 116.4(9) . .
N2 C3 C4 120.2(9) . .
N2 C3 C6 116.8(8) . .
C4 C3 C6 122.9(9) . .
C5 O1 Cu1 114.9(6) . .
C1 N1 C4 119.2(9) . .
C1 N1 Cu1 128.4(8) . .
C4 N1 Cu1 111.5(6) . .
N1 C4 C3 120.8(9) . .
N1 C4 C5 113.1(9) . .
C3 C4 C5 126.1(9) . .
C2 N2 C3 118.0(9) . .
N2 C2 C1 120.0(11) . .
O3 C6 O4 124.3(10) . .
O3 C6 C3 118.1(10) . .
O4 C6 C3 117.5(9) . .
O3 C6 Ba1 62.6(6) . 6_565
O4 C6 Ba1 62.8(5) . 6_565
C3 C6 Ba1 166.7(6) . 6_565
C6 O4 Ba1 128.3(6) . 2_655
C6 O4 Ba1 94.4(6) . 6_565
Ba1 O4 Ba1 107.5(2) 2_655 6_565
C6 O3 Ba1 149.6(7) . 5_666
C6 O3 Ba1 95.7(6) . 6_565
Ba1 O3 Ba1 104.0(3) 5_666 6_565
Ba1 Cl1 Ba1 87.1(2) 2_655 .
N1 C1 C2 121.3(11) . .

loop_
_geom_bond_atom_site_label_1
_geom_bond_atom_site_label_2
_geom_bond_distance
_geom_bond_site_symmetry_2
Ba1 O4 2.699(8) 2_655
Ba1 O3 2.780(8) 5_666
Ba1 O2 2.814(7) .
Ba1 O2 2.833(8) 2_655
Ba1 O4 2.964(8) 6_566
Ba1 O3 2.966(9) 6_566
Ba1 O5 3.035(8) .
Ba1 O6 3.163(6) .
Ba1 C6 3.324(10) 6_566
Ba1 Cl1 3.528(8) .
Cu1 O1 1.939(7) 7_666
Cu1 O1 1.939(7) .
Cu1 N1 2.003(9) .
Cu1 N1 2.003(9) 7_666
O6 Ba1 3.163(6) 2_656
O2 C5 1.245(13) .
O2 Ba1 2.833(8) 2_655
C5 O1 1.282(13) .
C5 C4 1.496(14) .
C3 N2 1.382(13) .
C3 C4 1.384(15) .
C3 C6 1.502(14) .
N1 C1 1.314(14) .
N1 C4 1.361(14) .
N2 C2 1.352(16) .
C2 C1 1.414(17) .
C6 O3 1.235(13) .
C6 O4 1.295(13) .
C6 Ba1 3.324(10) 6_565
O4 Ba1 2.699(8) 2_655
O4 Ba1 2.964(8) 6_565
O3 Ba1 2.780(8) 5_666
O3 Ba1 2.966(9) 6_565
Cl1 Ba1 3.528(8) 2_655
